data_2015516
loop_
_publ_author_name
'Stachov\'a, Petra'
'Moncol, Jan'
'Valigura, Du\<san'
'Lis, Tadeusz'

_publ_section_title
;Unusual <i>O</i>-coordination of caffeine in
 tetrakis(\m-3,5-dinitrobenzoato-\k^2^<i>O</i>:<i>O</i>')bis[(caffeine-\k<i>O</i>)copper(II)]
;
_journal_coeditor_code SF3010
_journal_issue 8
_journal_name_full 'Acta Crystallographica Section C'
_journal_page_first m375
_journal_page_last m377
_journal_paper_doi 10.1107/S0108270106025467
_journal_volume 62
_journal_year 2006
_chemical_formula_iupac '[Cu2 (C7 H3 N2 O6)4 (C8 H10 N4 O2)2]'
_chemical_formula_moiety 'C44 H32 Cu2 N16 O28'
_chemical_formula_sum 'C44 H32 Cu2 N16 O28'
_chemical_formula_weight 1359.96
_chemical_name_common
;
tetrakis(\m-3,5-dinitrobenzoato-\k^2^O:O')bis[(caffeine-\kO)copper(II)]
;
_chemical_name_systematic
;
tetrakis(\m-3,5-dinitrobenzoato-\k^2^O:O')bis[(3,7-dihydro-1,3,7-
trimethyl-1H-purine-2,6-dione-\kO)copper(II)]}
;
_space_group_IT_number 88
_symmetry_cell_setting tetragonal
_symmetry_space_group_name_Hall '-I 4ad'
_symmetry_space_group_name_H-M 'I 41/a :2'
_atom_sites_solution_hydrogens geom
_atom_sites_solution_primary direct
_atom_sites_solution_secondary difmap
_audit_creation_method SHELXL97
_cell_angle_alpha 90.00
_cell_angle_beta 90.00
_cell_angle_gamma 90.00
_cell_formula_units_Z 4
_cell_length_a 12.900(5)
_cell_length_b 12.900(5)
_cell_length_c 30.330(3)
_cell_measurement_reflns_used 6992
_cell_measurement_temperature 100(2)
_cell_measurement_theta_max 35.00
_cell_measurement_theta_min 3.16
_cell_volume 5047(3)
_computing_cell_refinement 'CrysAlis RED (Oxford Diffraction, 2003)'
_computing_data_collection 'CrysAlis CCD (Oxford Diffraction, 2003)'
_computing_data_reduction 'CrysAlis RED'
_computing_molecular_graphics 'XP in SHELXTL (Sheldrick, 1998)'
_computing_publication_material 'enCIFer (Allen <i>et al.</i>,  2004)'
_computing_structure_refinement 'SHELXL97 (Sheldrick, 1997)'
_computing_structure_solution 'SIR97 (Altomare <i>et al.</i>,  1999)'
_diffrn_ambient_temperature 100(2)
_diffrn_measured_fraction_theta_full 0.995
_diffrn_measured_fraction_theta_max 0.922
_diffrn_measurement_device_type 'Kuma KM-4 CCD area-detector'
_diffrn_measurement_method \w
_diffrn_radiation_monochromator graphite
_diffrn_radiation_source 'fine-focus sealed tube'
_diffrn_radiation_type MoK\a
_diffrn_radiation_wavelength 0.71069
_diffrn_reflns_av_R_equivalents 0.0672
_diffrn_reflns_av_sigmaI/netI 0.1411
_diffrn_reflns_limit_h_max 15
_diffrn_reflns_limit_h_min -16
_diffrn_reflns_limit_k_max 20
_diffrn_reflns_limit_k_min -17
_diffrn_reflns_limit_l_max 39
_diffrn_reflns_limit_l_min -47
_diffrn_reflns_number 19901
_diffrn_reflns_theta_full 28.00
_diffrn_reflns_theta_max 35.00
_diffrn_reflns_theta_min 3.16
_diffrn_standards_decay_% 0
_diffrn_standards_interval_count 0
_diffrn_standards_interval_time 0
_diffrn_standards_number 0
_exptl_absorpt_coefficient_mu 0.960
_exptl_absorpt_correction_T_max 0.908
_exptl_absorpt_correction_T_min 0.826
_exptl_absorpt_correction_type analytical
_exptl_absorpt_process_details '(CrysAlis RED; Oxford Diffraction, 2003)'
_exptl_crystal_colour blue
_exptl_crystal_density_diffrn 1.790
_exptl_crystal_density_method 'not measured'
_exptl_crystal_description block
_exptl_crystal_F_000 2760
_exptl_crystal_size_max 0.24
_exptl_crystal_size_mid 0.12
_exptl_crystal_size_min 0.11
_refine_diff_density_max 0.91
_refine_diff_density_min -0.61
_refine_ls_extinction_method none
_refine_ls_goodness_of_fit_ref 1.008
_refine_ls_hydrogen_treatment constr
_refine_ls_matrix_type full
_refine_ls_number_parameters 216
_refine_ls_number_reflns 5131
_refine_ls_number_restraints 0
_refine_ls_restrained_S_all 1.008
_refine_ls_R_factor_all 0.1408
_refine_ls_R_factor_gt 0.0536
_refine_ls_shift/su_max 0.000
_refine_ls_shift/su_mean 0.000
_refine_ls_structure_factor_coef Fsqd
_refine_ls_weighting_details 'calc w = 1/[\s^2^(Fo^2^)+(0.0207P)^2^] where P=(Fo^2^+2Fc^2^)/3'
_refine_ls_weighting_scheme calc
_refine_ls_wR_factor_gt 0.0690
_refine_ls_wR_factor_ref 0.0783
_reflns_number_gt 2721
_reflns_number_total 5131
_reflns_threshold_expression I>2\a(I)
_cod_data_source_file sf3010.cif
_cod_data_source_block I
_cod_depositor_comments
;
The following automatic conversions were performed:
'_symmetry_cell_setting' value 'Tetragonal' changed to 'tetragonal'
according to '/home/saulius/struct/CIF-dictionaries/cif_core.dic'
dictionary named 'cif_core.dic' version 2.4.1 from 2010-06-29.

Automatic conversion script
Id: cif_fix_enum 1527 2010-12-29 10:47:43Z saulius 

The following automatic conversions were performed:

'_symmetry_cell_setting' value 'Tetragonal' changed to 'tetragonal'
according to /home/saulius/struct/CIF-dictionaries/cif_core.dic
dictionary named 'cif_core.dic' version 2.4.1 from 2010-06-29.

Automatic conversion script
Id: cif_fix_values 1715 2011-07-08 13:25:40Z adriana 
;
_cod_original_sg_symbol_H-M 'I 41/a'
_cod_database_code 2015516
_cod_database_fobs_code 2015516

loop_
_symmetry_equiv_pos_as_xyz
'x, y, z'
'-x, -y+1/2, z'
'-y+3/4, x+1/4, z+1/4'
'y+1/4, -x+1/4, z+1/4'
'x+1/2, y+1/2, z+1/2'
'-x+1/2, -y+1, z+1/2'
'-y+5/4, x+3/4, z+3/4'
'y+3/4, -x+3/4, z+3/4'
'-x, -y, -z'
'x, y-1/2, -z'
'y-3/4, -x-1/4, -z-1/4'
'-y-1/4, x-1/4, -z-1/4'
'-x+1/2, -y+1/2, -z+1/2'
'x+1/2, y, -z+1/2'
'y-1/4, -x+1/4, -z+1/4'
'-y+1/4, x+1/4, -z+1/4'

loop_
_atom_site_type_symbol
_atom_site_label
_atom_site_fract_x
_atom_site_fract_y
_atom_site_fract_z
_atom_site_U_iso_or_equiv
_atom_site_adp_type
_atom_site_calc_flag
_atom_site_refinement_flags
_atom_site_occupancy
_atom_site_disorder_assembly
_atom_site_disorder_group
Cu Cu 0.0000 0.2500 0.581135(11) 0.00983(9) Uani d S 1 . .
N N1 0.29906(13) -0.19367(13) 0.69899(6) 0.0168(4) Uani d . 1 . .
N N2 0.26890(13) -0.19816(14) 0.53733(6) 0.0170(4) Uani d . 1 . .
N N3 0.04696(12) 0.17070(12) 0.44505(5) 0.0133(4) Uani d . 1 A .
N N4 0.0177(3) 0.2223(3) 0.33284(10) 0.0147(8) Uani d P 0.50 . .
N N5 0.09415(12) 0.09653(12) 0.37678(6) 0.0213(4) Uani d P 0.50 A 1
O O1 0.07869(10) 0.12280(10) 0.58494(4) 0.0141(3) Uani d . 1 . .
O O2 0.12827(11) 0.33175(10) 0.59047(4) 0.0139(3) Uani d . 1 . .
O O3 0.35451(11) -0.27110(11) 0.69570(5) 0.0229(4) Uani d . 1 . .
O O4 0.27634(11) -0.15046(11) 0.73356(4) 0.0193(3) Uani d . 1 . .
O O5 0.32022(11) -0.27824(11) 0.53727(5) 0.0238(4) Uani d . 1 . .
O O6 0.23465(12) -0.15658(12) 0.50390(5) 0.0245(4) Uani d . 1 . .
O O7 0.0000 0.2500 0.50926(6) 0.0182(4) Uani d S 1 . .
O O8 0.09415(12) 0.09653(12) 0.37678(6) 0.0213(4) Uani d P 0.50 A -1
C C1 0.10335(14) 0.08503(14) 0.62227(7) 0.0130(4) Uani d . 1 . .
C C2 0.16494(14) -0.01333(14) 0.62103(6) 0.0115(4) Uani d . 1 . .
C C3 0.19942(15) -0.05885(15) 0.66000(7) 0.0128(4) Uani d . 1 . .
H H3 0.1828 -0.0290 0.6878 0.015 Uiso calc R 1 . .
C C4 0.25847(15) -0.14856(16) 0.65753(7) 0.0137(5) Uani d . 1 . .
C C5 0.28290(15) -0.19614(16) 0.61797(6) 0.0140(5) Uani d . 1 . .
H H5 0.3226 -0.2581 0.6169 0.017 Uiso calc R 1 . .
C C6 0.24658(16) -0.14898(16) 0.58017(7) 0.0134(4) Uani d . 1 . .
C C7 0.18889(15) -0.05867(15) 0.58075(7) 0.0130(4) Uani d . 1 . .
H H7 0.1660 -0.0280 0.5540 0.016 Uiso calc R 1 . .
C C8 0.0000 0.2500 0.46879(9) 0.0133(6) Uani d S 1 . .
C C9 0.05002(15) 0.16877(15) 0.39868(6) 0.0124(4) Uani d . 1 . .
C C10 0.0000 0.2500 0.37706(9) 0.0114(5) Uani d S 1 . .
C C11 0.0709(3) 0.1319(3) 0.33348(13) 0.0180(9) Uani d P 0.50 . .
H H11 0.0908 0.0957 0.3076 0.022 Uiso calc PR 0.50 A 1
C C12 0.0154(4) 0.2187(3) 0.29438(13) 0.0190(10) Uiso d P 0.50 . -1
H H12A 0.0913 0.2162 0.2934 0.028 Uiso calc PR 0.50 . -1
H H12B -0.0107 0.2521 0.2676 0.028 Uiso calc PR 0.50 . -1
H H12C -0.0121 0.1480 0.2963 0.028 Uiso calc PR 0.50 . -1
C C13 0.09496(17) 0.08490(16) 0.46926(7) 0.0188(5) Uani d . 1 . .
H H13A 0.0678 0.0833 0.4994 0.028 Uiso calc R 1 A .
H H13B 0.1703 0.0948 0.4701 0.028 Uiso calc R 1 . .
H H13C 0.0789 0.0193 0.4545 0.028 Uiso calc R 1 . .

loop_
_atom_site_aniso_label
_atom_site_aniso_U_11
_atom_site_aniso_U_22
_atom_site_aniso_U_33
_atom_site_aniso_U_12
_atom_site_aniso_U_13
_atom_site_aniso_U_23
Cu 0.0110(2) 0.0098(2) 0.00861(16) 0.00072(18) 0.000 0.000
N1 0.0170(10) 0.0134(9) 0.0200(10) -0.0013(8) -0.0028(8) 0.0053(8)
N2 0.0161(10) 0.0167(10) 0.0182(10) -0.0020(8) 0.0025(8) -0.0036(8)
N3 0.0152(9) 0.0130(9) 0.0117(9) 0.0001(7) 0.0002(7) 0.0000(7)
N4 0.018(2) 0.019(2) 0.0075(14) -0.0003(16) -0.0010(17) 0.0021(14)
N5 0.0238(9) 0.0179(8) 0.0222(9) 0.0051(7) 0.0046(8) -0.0009(8)
O1 0.0161(8) 0.0127(7) 0.0134(8) 0.0034(6) 0.0008(6) 0.0006(6)
O2 0.0132(8) 0.0172(8) 0.0114(7) -0.0032(7) -0.0013(6) -0.0014(6)
O3 0.0264(9) 0.0165(8) 0.0258(9) 0.0108(7) -0.0042(7) 0.0043(7)
O4 0.0234(9) 0.0199(8) 0.0146(8) 0.0009(7) 0.0000(7) 0.0018(7)
O5 0.0257(9) 0.0188(8) 0.0267(9) 0.0075(7) 0.0017(7) -0.0065(7)
O6 0.0313(9) 0.0286(9) 0.0135(8) 0.0064(8) 0.0007(7) -0.0010(7)
O7 0.0205(12) 0.0244(12) 0.0096(10) 0.0033(11) 0.000 0.000
O8 0.0238(9) 0.0179(8) 0.0222(9) 0.0051(7) 0.0046(8) -0.0009(8)
C1 0.0092(9) 0.0119(9) 0.0179(11) -0.0017(8) -0.0002(9) 0.0013(9)
C2 0.0093(9) 0.0100(9) 0.0152(10) -0.0011(7) 0.0010(9) 0.0002(9)
C3 0.0125(10) 0.0131(11) 0.0129(11) -0.0035(9) 0.0002(8) 0.0005(8)
C4 0.0119(10) 0.0134(11) 0.0160(11) -0.0004(9) -0.0027(9) 0.0037(9)
C5 0.0117(10) 0.0108(10) 0.0195(12) 0.0018(8) -0.0007(9) -0.0009(9)
C6 0.0121(10) 0.0130(10) 0.0152(10) -0.0031(9) 0.0017(9) -0.0021(9)
C7 0.0115(10) 0.0133(10) 0.0140(10) -0.0018(9) -0.0007(9) 0.0013(9)
C8 0.0115(15) 0.0183(17) 0.0102(14) -0.0049(14) 0.000 0.000
C9 0.0105(10) 0.0146(11) 0.0123(11) -0.0030(9) -0.0004(8) 0.0002(8)
C10 0.0121(14) 0.0138(14) 0.0084(12) -0.0005(12) 0.000 0.000
C11 0.022(2) 0.021(2) 0.011(2) 0.0007(19) 0.0010(18) -0.0069(18)
C13 0.0230(12) 0.0185(11) 0.0149(11) 0.0030(10) 0.0000(9) 0.0038(9)

loop_
_atom_type_symbol
_atom_type_description
_atom_type_scat_dispersion_real
_atom_type_scat_dispersion_imag
_atom_type_scat_source
C C 0.0033 0.0016 'International Tables Vol C Tables 4.2.6.8 and 6.1.1.4'
H H 0.0000 0.0000 'International Tables Vol C Tables 4.2.6.8 and 6.1.1.4'
N N 0.0061 0.0033 'International Tables Vol C Tables 4.2.6.8 and 6.1.1.4'
O O 0.0106 0.0060 'International Tables Vol C Tables 4.2.6.8 and 6.1.1.4'
Cu Cu 0.3201 1.2651 'International Tables Vol C Tables 4.2.6.8 and 6.1.1.4'

loop_
_geom_angle_atom_site_label_1
_geom_angle_atom_site_label_2
_geom_angle_atom_site_label_3
_geom_angle_site_symmetry_1
_geom_angle_site_symmetry_3
_geom_angle
_geom_angle_publ_flag
O1 Cu O1 2 . 173.16(8) y
O1 Cu O2 2 . 88.75(6) y
O1 Cu O2 . . 90.27(6) y
O1 Cu O2 2 2 90.27(6) ?
O1 Cu O2 . 2 88.75(6) y
O2 Cu O2 . 2 163.57(8) y
O1 Cu O7 2 . 93.42(4) y
O1 Cu O7 . . 93.42(4) y
O2 Cu O7 . . 98.21(4) y
O2 Cu O7 2 . 98.21(4) y
O1 Cu Cu 2 15_556 86.58(4) ?
O1 Cu Cu . 15_556 86.58(4) ?
O2 Cu Cu . 15_556 81.79(4) ?
O2 Cu Cu 2 15_556 81.79(4) ?
O7 Cu Cu . 15_556 180.0 ?
O4 N1 O3 . . 125.29(17) ?
O4 N1 C4 . . 117.66(17) ?
O3 N1 C4 . . 117.04(17) ?
O5 N2 O6 . . 124.06(18) ?
O5 N2 C6 . . 117.97(17) ?
O6 N2 C6 . . 117.97(17) ?
C8 N3 C9 . . 122.88(17) ?
C8 N3 C13 . . 118.72(17) ?
C9 N3 C13 . . 118.39(16) ?
N4 N4 C11 2 . 177.8(7) ?
N4 N4 C10 2 . 72.45(12) ?
C11 N4 C10 . . 106.7(3) ?
N4 N4 C12 2 2 53.25(19) ?
C11 N4 C12 . 2 127.6(3) ?
C10 N4 C12 . 2 125.7(3) ?
C11 N5 C9 . . 98.7(2) ?
C1 O1 Cu . . 120.60(13) ?
C1 O2 Cu 16_556 . 124.12(13) ?
C8 O7 Cu . . 180.0 ?
O2 C1 O1 15_556 . 126.90(17) ?
O2 C1 C2 15_556 . 117.36(18) ?
O1 C1 C2 . . 115.74(18) ?
C7 C2 C3 . . 119.86(18) ?
C7 C2 C1 . . 119.79(18) ?
C3 C2 C1 . . 120.35(18) ?
C4 C3 C2 . . 118.75(19) ?
C4 C3 H3 . . 120.6 ?
C2 C3 H3 . . 120.6 ?
C5 C4 C3 . . 122.80(19) ?
C5 C4 N1 . . 118.78(18) ?
C3 C4 N1 . . 118.40(18) ?
C6 C5 C4 . . 116.59(19) ?
C6 C5 H5 . . 121.7 ?
C4 C5 H5 . . 121.7 ?
C5 C6 C7 . . 122.9(2) ?
C5 C6 N2 . . 118.44(18) ?
C7 C6 N2 . . 118.62(19) ?
C6 C7 C2 . . 119.06(19) ?
C6 C7 H7 . . 120.5 ?
C2 C7 H7 . . 120.5 ?
O7 C8 N3 . . 121.19(11) ?
O7 C8 N3 . 2 121.19(12) ?
N3 C8 N3 . 2 117.6(2) ?
N5 C9 C10 . . 120.64(19) ?
N5 C9 N3 . . 123.01(18) ?
C10 C9 N3 . . 116.34(18) ?
C9 C10 C9 . 2 123.9(3) ?
C9 C10 N4 . . 100.50(16) ?
C9 C10 N4 2 . 135.60(19) ?
C9 C10 N4 . 2 135.60(19) ?
C9 C10 N4 2 2 100.50(16) ?
N5 C11 N4 . . 113.4(3) ?
N5 C11 H11 . . 123.3 ?
N4 C11 H11 . . 123.3 ?
N4 C12 H12A 2 . 109.5 ?
N4 C12 H12B 2 . 109.5 ?
N4 C12 H12C 2 . 109.5 ?
N3 C13 H13A . . 109.5 ?
N3 C13 H13B . . 109.5 ?
H13A C13 H13B . . 109.5 ?
N3 C13 H13C . . 109.5 ?
H13A C13 H13C . . 109.5 ?
H13B C13 H13C . . 109.5 ?

loop_
_geom_bond_atom_site_label_1
_geom_bond_atom_site_label_2
_geom_bond_site_symmetry_2
_geom_bond_distance
_geom_bond_publ_flag
Cu O1 2 1.933(2) y
Cu O1 . 1.933(2) y
Cu O2 . 1.983(2) y
Cu O2 2 1.983(2) y
Cu O7 . 2.180(2) y
Cu Cu 15_556 2.6610(10) y
N1 O4 . 1.223(2) ?
N1 O3 . 1.233(2) ?
N1 C4 . 1.481(3) ?
N2 O5 . 1.227(2) ?
N2 O6 . 1.229(2) ?
N2 C6 . 1.474(3) ?
N3 C8 . 1.390(2) ?
N3 C9 . 1.407(2) ?
N3 C13 . 1.465(2) ?
N4 N4 2 0.848(6) ?
N4 C11 . 1.352(5) ?
N4 C10 . 1.407(4) ?
N4 C12 2 1.457(4) ?
N5 C11 . 1.423(4) ?
N5 C9 . 1.278(2) ?
O1 C1 . 1.273(2) ?
O2 C1 16_556 1.256(2) ?
O7 C8 . 1.227(3) ?
C1 O2 15_556 1.256(2) ?
C1 C2 . 1.498(3) ?
C2 C7 . 1.389(3) ?
C2 C3 . 1.393(3) ?
C3 C4 . 1.388(3) ?
C3 H3 . 0.9500 ?
C4 C5 . 1.384(3) ?
C5 C6 . 1.380(3) ?
C5 H5 . 0.9500 ?
C6 C7 . 1.383(3) ?
C7 H7 . 0.9500 ?
C8 N3 2 1.390(2) ?
C9 C10 . 1.394(2) ?
C10 C9 2 1.394(2) ?
C10 N4 2 1.407(4) ?
C11 H11 . 0.9500 ?
C12 N4 2 1.457(4) ?
C12 H12A . 0.9800 ?
C12 H12B . 0.9800 ?
C12 H12C . 0.9800 ?
C13 H13A . 0.9800 ?
C13 H13B . 0.9800 ?
C13 H13C . 0.9800 ?

loop_
_geom_torsion_atom_site_label_1
_geom_torsion_atom_site_label_2
_geom_torsion_atom_site_label_3
_geom_torsion_atom_site_label_4
_geom_torsion_site_symmetry_1
_geom_torsion_site_symmetry_4
_geom_torsion
O1 Cu O1 C1 2 . -0.74(14)
O2 Cu O1 C1 . . 81.01(14)
O2 Cu O1 C1 2 . -82.59(14)
O7 Cu O1 C1 . . 179.26(13)
Cu Cu O1 C1 15_556 . -0.74(13)
O1 Cu O2 C1 2 16_556 87.80(15)
O1 Cu O2 C1 . 16_556 -85.43(15)
O2 Cu O2 C1 2 16_556 1.08(14)
O7 Cu O2 C1 . 16_556 -178.92(14)
Cu Cu O2 C1 15_556 16_556 1.08(14)
O1 Cu O7 C8 2 . -15E1(9)
O1 Cu O7 C8 . . 3E1(5)
O2 Cu O7 C8 . . 12E1(5)
O2 Cu O7 C8 2 . -6E1(9)
Cu Cu O7 C8 15_556 . 0E1(4)
Cu O1 C1 O2 . 15_556 0.2(3)
Cu O1 C1 C2 . . -179.58(12)
O2 C1 C2 C7 15_556 . 178.47(17)
O1 C1 C2 C7 . . -1.8(3)
O2 C1 C2 C3 15_556 . -2.3(3)
O1 C1 C2 C3 . . 177.44(17)
C7 C2 C3 C4 . . 0.8(3)
C1 C2 C3 C4 . . -178.42(18)
C2 C3 C4 C5 . . -1.4(3)
C2 C3 C4 N1 . . 177.11(17)
O4 N1 C4 C5 . . -179.87(19)
O3 N1 C4 C5 . . 1.2(3)
O4 N1 C4 C3 . . 1.6(3)
O3 N1 C4 C3 . . -177.33(18)
C3 C4 C5 C6 . . 0.9(3)
N1 C4 C5 C6 . . -177.60(19)
C4 C5 C6 C7 . . 0.2(3)
C4 C5 C6 N2 . . -178.74(18)
O5 N2 C6 C5 . . -1.0(3)
O6 N2 C6 C5 . . 178.72(19)
O5 N2 C6 C7 . . 179.96(18)
O6 N2 C6 C7 . . -0.3(3)
C5 C6 C7 C2 . . -0.8(3)
N2 C6 C7 C2 . . 178.19(17)
C3 C2 C7 C6 . . 0.2(3)
C1 C2 C7 C6 . . 179.45(17)
Cu O7 C8 N3 . . -3E1(5)
Cu O7 C8 N3 . 2 15E1(9)
C9 N3 C8 O7 . . -178.97(12)
C13 N3 C8 O7 . . 1.39(17)
C9 N3 C8 N3 . 2 1.03(12)
C13 N3 C8 N3 . 2 -178.61(17)
C11 N5 C9 C10 . . -0.5(3)
C11 N5 C9 N3 . . 178.3(2)
C8 N3 C9 N5 . . 179.20(15)
C13 N3 C9 N5 . . -1.2(3)
C8 N3 C9 C10 . . -2.0(2)
C13 N3 C9 C10 . . 177.67(15)
N5 C9 C10 C9 . 2 179.8(2)
N3 C9 C10 C9 . 2 0.93(11)
N5 C9 C10 N4 . . -0.5(2)
N3 C9 C10 N4 . . -179.3(2)
N5 C9 C10 N4 . 2 0.2(3)
N3 C9 C10 N4 . 2 -178.7(3)
N4 N4 C10 C9 2 . 179.2(5)
C11 N4 C10 C9 . . 1.3(3)
C12 N4 C10 C9 2 . -178.4(4)
N4 N4 C10 C9 2 2 -1.1(7)
C11 N4 C10 C9 . 2 -179.0(2)
C12 N4 C10 C9 2 2 1.3(6)
C11 N4 C10 N4 . 2 -177.9(8)
C12 N4 C10 N4 2 2 2.4(3)
C9 N5 C11 N4 . . 1.4(4)
N4 N4 C11 N5 2 . -69(10)
C10 N4 C11 N5 . . -1.8(4)
C12 N4 C11 N5 2 . 177.9(4)
